data_7228006
loop_
_publ_author_name
'Harrowfield, Jack M.'
'Kim, Yang'
'Skelton, Brian W.'
'Sobolev, Alexandre N.'
'White, Allan H.'

_publ_section_title
;
 Chiral discrimination in solid-state interactions of
 cobalt(iii)--polyamine complex cations with
 tris-(dipicolinato)lanthanate(iii) anions
;
_journal_issue 17
_journal_name_full CrystEngComm
_journal_page_first 2372
_journal_paper_doi 10.1039/C6CE02573K
_journal_volume 19
_journal_year 2017
_chemical_absolute_configuration ad
_chemical_formula_moiety 'C21 H9 Gd N3 O12, C6 H24 Co N6, 8.5(H2 O)'
_chemical_formula_sum 'C27 H50 Co Gd N9 O20.5'
_chemical_formula_weight 1044.93
_chemical_name_common '2[Gd(dipic)3] 2[CoEn3] * 17(H2O)'
_space_group_crystal_system monoclinic
_space_group_IT_number 4
_space_group_name_Hall 'P 2yb'
_space_group_name_H-M_alt 'P 1 21 1'
_symmetry_space_group_name_Hall 'P 2yb'
_symmetry_space_group_name_H-M 'P 1 21 1'
_atom_sites_solution_hydrogens mixed
_audit_creation_method SHELXL-2014/7
_audit_update_record
;
2017-03-15 deposited with the CCDC.
2017-03-29 downloaded from the CCDC.
;
_cell_angle_alpha 90
_cell_angle_beta 90.391(1)
_cell_angle_gamma 90
_cell_formula_units_Z 4
_cell_length_a 10.5112(5)
_cell_length_b 16.4981(7)
_cell_length_c 22.863(1)
_cell_measurement_reflns_used 8192
_cell_measurement_temperature 150(2)
_cell_measurement_theta_max 34.4
_cell_measurement_theta_min 2.5
_cell_volume 3964.7(3)
_computing_cell_refinement 'Bruker SAINT'
_computing_data_collection 'Bruker SMART'
_computing_data_reduction 'Bruker SAINT'
_computing_publication_material 'SHELXL-2014/7 (Sheldrick, 2014)'
_computing_structure_refinement 'SHELXL-2014/7 (Sheldrick, 2014)'
_computing_structure_solution 'Bruker SHELXTL, v. 5.1'
_diffrn_ambient_temperature 150(2)
_diffrn_measured_fraction_theta_full 0.999
_diffrn_measured_fraction_theta_max 0.939
_diffrn_measurement_device_type 'Bruker AXS CCD'
_diffrn_measurement_method '\w scans'
_diffrn_radiation_monochromator graphite
_diffrn_radiation_source 'normal-focus sealed tube'
_diffrn_radiation_type MoK\a
_diffrn_radiation_wavelength 0.71073
_diffrn_reflns_av_R_equivalents 0.0440
_diffrn_reflns_av_unetI/netI 0.0625
_diffrn_reflns_Laue_measured_fraction_full 0.999
_diffrn_reflns_Laue_measured_fraction_max 0.939
_diffrn_reflns_limit_h_max 17
_diffrn_reflns_limit_h_min -17
_diffrn_reflns_limit_k_max 28
_diffrn_reflns_limit_k_min -28
_diffrn_reflns_limit_l_max 39
_diffrn_reflns_limit_l_min -39
_diffrn_reflns_number 81752
_diffrn_reflns_point_group_measured_fraction_full 0.518
_diffrn_reflns_point_group_measured_fraction_max 0.482
_diffrn_reflns_theta_full 25.242
_diffrn_reflns_theta_max 37.609
_diffrn_reflns_theta_min 1.522
_exptl_absorpt_coefficient_mu 2.169
_exptl_absorpt_correction_T_max 0.79
_exptl_absorpt_correction_T_min 0.64
_exptl_absorpt_correction_type multi-scan
_exptl_absorpt_process_details 'SADABS - Bruker area detector absorption corrections'
_exptl_crystal_colour orange
_exptl_crystal_density_diffrn 1.751
_exptl_crystal_description prism
_exptl_crystal_F_000 2120
_exptl_crystal_size_max 0.200
_exptl_crystal_size_mid 0.200
_exptl_crystal_size_min 0.150
_refine_diff_density_max 3.659
_refine_diff_density_min -3.033
_refine_diff_density_rms 0.170
_refine_ls_abs_structure_details
;
No quotients, so Flack parameter determined by classical intensity fit
;
_refine_ls_abs_structure_Flack 0.018(9)
_refine_ls_extinction_method none
_refine_ls_goodness_of_fit_ref 1.000
_refine_ls_hydrogen_treatment constr
_refine_ls_matrix_type full
_refine_ls_number_parameters 1054
_refine_ls_number_reflns 20280
_refine_ls_number_restraints 66
_refine_ls_restrained_S_all 1.000
_refine_ls_R_factor_all 0.0734
_refine_ls_R_factor_gt 0.0483
_refine_ls_shift/su_max 0.003
_refine_ls_shift/su_mean 0.000
_refine_ls_structure_factor_coef Fsqd
_refine_ls_weighting_details 'w=1/[\s^2^(Fo^2^)+(0.0600P)^2^+5.2000P] where P=(Fo^2^+2Fc^2^)/3'
_refine_ls_weighting_scheme calc
_refine_ls_wR_factor_gt 0.1124
_refine_ls_wR_factor_ref 0.1206
_reflns_Friedel_coverage 0.000
_reflns_Friedel_fraction_full 0.000
_reflns_Friedel_fraction_max 0.000
_reflns_number_gt 15106
_reflns_number_total 20280
_reflns_threshold_expression 'I > 2\s(I)'
_cod_data_source_file c6ce02573k2.cif
_cod_data_source_block dcogdx
_cod_depositor_comments
;
Adding full bibliography for 7228006--7228011.cif.

2017-11-07
Z value and formula fixed to values more according to usual
chemical conventions.                 miguel
;
_cod_original_formula_sum 'C54 H100 Co2 Gd2 N18 O41'
_cod_original_formula_weight 2089.87
_cod_original_formula_moiety '2(C21 H9 Gd N3 O12), 2(C6 H24 Co N6), 17(H2 O)'
_cod_original_formula_units_Z 2
_cod_database_code 7228006
_shelx_shelxl_version_number 2014/7
_shelx_space_group_comment
;
The symmetry employed for this shelxl refinement is uniquely defined
by the following loop, which should always be used as a source of
symmetry information in preference to the above space-group names.
They are only intended as comments.
;
_shelx_estimated_absorpt_t_min 0.671
_shelx_estimated_absorpt_t_max 0.737

loop_
_space_group_symop_operation_xyz
'x, y, z'
'-x, y+1/2, -z'

loop_
_atom_site_label
_atom_site_type_symbol
_atom_site_fract_x
_atom_site_fract_y
_atom_site_fract_z
_atom_site_U_iso_or_equiv
_atom_site_adp_type
_atom_site_occupancy
_atom_site_site_symmetry_order
_atom_site_calc_flag
_atom_site_refinement_flags_posn
_atom_site_refinement_flags_adp
Gd1 Gd 0.20443(2) 0.50001(2) 0.73972(2) 0.01373(4) Uani 1 1 d . .
N111 N 0.4450(4) 0.4859(2) 0.74911(19) 0.0131(8) Uani 1 1 d . U
C111 C 0.5060(5) 0.5235(3) 0.7932(2) 0.0181(9) Uani 1 1 d . .
C112 C 0.6369(5) 0.5178(4) 0.7994(3) 0.0226(12) Uani 1 1 d . .
H112 H 0.6795 0.5434 0.8312 0.027 Uiso 1 1 calc R U
C113 C 0.7043(7) 0.4740(5) 0.7582(4) 0.0317(15) Uani 1 1 d . .
H113 H 0.7940 0.4689 0.7618 0.038 Uiso 1 1 calc R U
C114 C 0.6418(6) 0.4377(4) 0.7122(3) 0.0246(12) Uani 1 1 d . .
H114 H 0.6872 0.4085 0.6832 0.030 Uiso 1 1 calc R U
C115 C 0.5099(5) 0.4450(4) 0.7092(2) 0.0178(10) Uani 1 1 d . .
C116 C 0.4213(5) 0.5723(3) 0.8329(2) 0.0163(9) Uani 1 1 d . .
C117 C 0.4298(5) 0.4079(3) 0.6616(3) 0.0177(10) Uani 1 1 d . .
O111 O 0.3054(4) 0.5755(3) 0.81874(18) 0.0169(7) Uani 1 1 d . .
O112 O 0.4725(4) 0.6056(3) 0.8767(2) 0.0228(8) Uani 1 1 d . .
O113 O 0.3094(5) 0.4104(3) 0.6702(2) 0.0210(10) Uani 1 1 d . .
O114 O 0.4824(5) 0.3814(3) 0.6171(2) 0.0252(9) Uani 1 1 d . .
N121 N 0.0684(5) 0.3749(3) 0.7409(2) 0.0142(9) Uani 1 1 d . .
C121 C 0.0727(5) 0.3240(3) 0.7862(3) 0.0172(9) Uani 1 1 d . .
C122 C -0.0035(6) 0.2564(4) 0.7901(3) 0.0224(11) Uani 1 1 d . .
H122 H 0.0012 0.2214 0.8230 0.027 Uiso 1 1 calc R U
C123 C -0.0877(7) 0.2411(4) 0.7440(3) 0.0282(13) Uani 1 1 d . .
H123 H -0.1420 0.1952 0.7456 0.034 Uiso 1 1 calc R U
C124 C -0.0931(6) 0.2921(4) 0.6962(3) 0.0257(12) Uani 1 1 d . .
H124 H -0.1484 0.2814 0.6641 0.031 Uiso 1 1 calc R U
C125 C -0.0144(6) 0.3598(4) 0.6970(3) 0.0198(10) Uani 1 1 d . .
C126 C 0.1696(5) 0.3476(3) 0.8325(2) 0.0161(9) Uani 1 1 d . .
C127 C -0.0145(6) 0.4231(4) 0.6487(3) 0.0238(12) Uani 1 1 d . .
O121 O 0.2413(4) 0.4066(3) 0.82016(18) 0.0168(7) Uani 1 1 d . .
O122 O 0.1696(4) 0.3088(3) 0.8798(2) 0.0222(8) Uani 1 1 d . .
O123 O 0.0512(4) 0.4864(2) 0.65949(19) 0.0223(9) Uani 1 1 d . .
O124 O -0.0791(6) 0.4100(4) 0.6038(2) 0.0396(14) Uani 1 1 d . .
N131 N 0.0993(5) 0.6367(3) 0.7285(2) 0.0166(9) Uani 1 1 d . .
C131 C -0.0016(5) 0.6566(3) 0.7613(2) 0.0158(9) Uani 1 1 d . .
C132 C -0.0690(6) 0.7263(4) 0.7530(3) 0.0215(11) Uani 1 1 d . .
H132 H -0.1396 0.7387 0.7771 0.026 Uiso 1 1 calc R U
C133 C -0.0319(7) 0.7794(4) 0.7082(3) 0.0249(12) Uani 1 1 d . .
H133 H -0.0778 0.8280 0.7012 0.030 Uiso 1 1 calc R U
C134 C 0.0717(6) 0.7599(4) 0.6745(3) 0.0237(12) Uani 1 1 d . .
H134 H 0.0995 0.7949 0.6441 0.028 Uiso 1 1 calc R U
C135 C 0.1352(6) 0.6869(4) 0.6864(2) 0.0180(10) Uani 1 1 d . .
C136 C -0.0303(5) 0.5942(4) 0.8088(2) 0.0167(9) Uani 1 1 d . .
C137 C 0.2462(5) 0.6576(4) 0.6510(2) 0.0181(10) Uani 1 1 d . .
O131 O 0.0324(4) 0.5293(3) 0.80697(18) 0.0185(7) Uani 1 1 d . .
O132 O -0.1145(4) 0.6122(3) 0.8448(2) 0.0263(9) Uani 1 1 d . .
O133 O 0.2951(5) 0.5920(3) 0.6680(2) 0.0189(10) Uani 1 1 d . .
O134 O 0.2838(5) 0.7016(3) 0.6094(2) 0.0255(9) Uani 1 1 d . .
Gd2 Gd 0.68833(2) 0.00011(2) 0.76841(2) 0.01372(4) Uani 1 1 d . .
N211 N 0.9281(4) -0.0126(3) 0.7465(2) 0.0179(9) Uani 1 1 d . U
C211 C 0.9968(5) -0.0524(4) 0.7824(2) 0.0167(9) Uani 1 1 d . .
C212 C 1.1282(6) -0.0551(4) 0.7751(3) 0.0239(12) Uani 1 1 d . .
H212 H 1.1804 -0.0872 0.8001 0.029 Uiso 1 1 calc R U
C213 C 1.1795(5) -0.0103(4) 0.7311(3) 0.0254(15) Uani 1 1 d . .
H213 H 1.2692 -0.0104 0.7261 0.031 Uiso 1 1 calc R U
C214 C 1.1048(5) 0.0354(4) 0.6933(3) 0.0245(12) Uani 1 1 d . .
H214 H 1.1412 0.0671 0.6631 0.029 Uiso 1 1 calc R U
C215 C 0.9719(5) 0.0326(4) 0.7020(3) 0.0196(10) Uani 1 1 d . .
C216 C 0.9287(5) -0.0998(3) 0.8285(2) 0.0161(9) Uani 1 1 d . .
C217 C 0.8752(6) 0.0771(4) 0.6654(3) 0.0199(10) Uani 1 1 d . .
O211 O 0.8072(4) -0.0980(3) 0.8258(2) 0.0200(9) Uani 1 1 d . .
O212 O 0.9934(4) -0.1356(3) 0.8656(2) 0.0224(8) Uani 1 1 d . .
O213 O 0.7629(4) 0.0802(3) 0.68538(19) 0.0187(8) Uani 1 1 d . .
O214 O 0.9074(4) 0.1075(3) 0.61809(19) 0.0244(9) Uani 1 1 d . .
N221 N 0.6046(4) 0.1410(3) 0.7894(2) 0.0161(8) Uani 1 1 d . .
C221 C 0.6560(5) 0.1853(3) 0.8327(3) 0.0171(9) Uani 1 1 d . .
C222 C 0.6090(5) 0.2605(3) 0.8486(3) 0.0186(10) Uani 1 1 d . .
H222 H 0.6471 0.2906 0.8795 0.022 Uiso 1 1 calc R U
C223 C 0.5045(6) 0.2908(4) 0.8181(3) 0.0234(11) Uani 1 1 d . .
H223 H 0.4705 0.3426 0.8275 0.028 Uiso 1 1 calc R U
C224 C 0.4500(6) 0.2440(4) 0.7733(3) 0.0217(11) Uani 1 1 d . .
H224 H 0.3783 0.2634 0.7521 0.026 Uiso 1 1 calc R U
C225 C 0.5020(5) 0.1692(3) 0.7604(2) 0.0166(9) Uani 1 1 d . .
C226 C 0.7670(5) 0.1446(3) 0.8639(3) 0.0177(10) Uani 1 1 d . .
C227 C 0.4471(5) 0.1110(4) 0.7160(3) 0.0191(10) Uani 1 1 d . .
O221 O 0.8037(4) 0.0770(3) 0.8418(2) 0.0183(8) Uani 1 1 d . .
O222 O 0.8142(5) 0.1780(3) 0.9073(2) 0.0283(10) Uani 1 1 d . .
O223 O 0.4981(4) 0.0416(3) 0.7147(2) 0.0206(8) Uani 1 1 d . .
O224 O 0.3564(4) 0.1342(3) 0.6851(2) 0.0243(9) Uani 1 1 d . .
N231 N 0.5496(5) -0.1219(3) 0.7713(2) 0.0172(8) Uani 1 1 d . .
C231 C 0.4646(5) -0.1314(4) 0.8146(3) 0.0193(10) Uani 1 1 d . .
C232 C 0.3824(6) -0.1966(4) 0.8159(3) 0.0268(13) Uani 1 1 d . .
H232 H 0.3223 -0.2025 0.8465 0.032 Uiso 1 1 calc R U
C233 C 0.3901(7) -0.2534(4) 0.7713(3) 0.0283(14) Uani 1 1 d . .
H233 H 0.3338 -0.2985 0.7709 0.034 Uiso 1 1 calc R U
C234 C 0.4789(7) -0.2452(4) 0.7273(3) 0.0278(14) Uani 1 1 d . .
H234 H 0.4852 -0.2842 0.6969 0.033 Uiso 1 1 calc R U
C235 C 0.5585(6) -0.1780(4) 0.7290(3) 0.0230(11) Uani 1 1 d . .
C236 C 0.4653(5) -0.0643(4) 0.8595(3) 0.0198(10) Uani 1 1 d . .
C237 C 0.6582(6) -0.1612(4) 0.6843(3) 0.0239(12) Uani 1 1 d . .
O231 O 0.5417(4) -0.0066(3) 0.85091(17) 0.0205(8) Uani 1 1 d . .
O232 O 0.3910(5) -0.0705(3) 0.9016(2) 0.0302(11) Uani 1 1 d . .
O233 O 0.7136(4) -0.0944(3) 0.6875(2) 0.0227(9) Uani 1 1 d . .
O234 O 0.6811(6) -0.2148(4) 0.6463(3) 0.0392(13) Uani 1 1 d . .
Co1 Co 0.01080(6) 0.49356(6) 0.99567(3) 0.01341(13) Uani 1 1 d . .
N11 N 0.1563(4) 0.4806(3) 1.0497(2) 0.0165(9) Uani 1 1 d . .
H11C H 0.1430 0.5105 1.0825 0.020 Uiso 1 1 calc R U
H11D H 0.1634 0.4277 1.0604 0.020 Uiso 1 1 calc R U
C11 C 0.2767(5) 0.5075(6) 1.0212(2) 0.0220(11) Uani 1 1 d . .
H11A H 0.3511 0.4807 1.0397 0.026 Uiso 1 1 calc R U
H11B H 0.2871 0.5669 1.0249 0.026 Uiso 1 1 calc R U
C12 C 0.2651(5) 0.4831(4) 0.9568(2) 0.0197(11) Uani 1 1 d . .
H12A H 0.3355 0.5068 0.9339 0.024 Uiso 1 1 calc R U
H12B H 0.2683 0.4234 0.9528 0.024 Uiso 1 1 calc R U
N12 N 0.1403(4) 0.5147(3) 0.9356(2) 0.0178(10) Uani 1 1 d . .
H12C H 0.1180 0.4898 0.9015 0.021 Uiso 1 1 calc R U
H12D H 0.1460 0.5689 0.9287 0.021 Uiso 1 1 calc R U
N13 N 0.0112(5) 0.3761(3) 0.9797(2) 0.0191(9) Uani 1 1 d . .
H13C H 0.0768 0.3633 0.9556 0.023 Uiso 1 1 calc R U
H13D H 0.0212 0.3480 1.0137 0.023 Uiso 1 1 calc R U
C13 C -0.1116(6) 0.3545(4) 0.9516(3) 0.0264(13) Uani 1 1 d . .
H13A H -0.1799 0.3516 0.9811 0.032 Uiso 1 1 calc R U
H13B H -0.1052 0.3013 0.9318 0.032 Uiso 1 1 calc R U
C14 C -0.1400(6) 0.4213(4) 0.9070(3) 0.0249(12) Uani 1 1 d . .
H14A H -0.0802 0.4178 0.8738 0.030 Uiso 1 1 calc R U
H14B H -0.2278 0.4155 0.8916 0.030 Uiso 1 1 calc R U
N14 N -0.1255(4) 0.4999(5) 0.93713(18) 0.0181(7) Uani 1 1 d . .
H14C H -0.1998 0.5134 0.9548 0.022 Uiso 1 1 calc R U
H14D H -0.1070 0.5392 0.9106 0.022 Uiso 1 1 calc R U
N15 N -0.1126(5) 0.4793(3) 1.0592(2) 0.0187(9) Uani 1 1 d . .
H15C H -0.1894 0.4646 1.0439 0.022 Uiso 1 1 calc R U
H15D H -0.0857 0.4391 1.0836 0.022 Uiso 1 1 calc R U
C15 C -0.1258(6) 0.5569(4) 1.0927(3) 0.0227(11) Uani 1 1 d . .
H15A H -0.0558 0.5625 1.1216 0.027 Uiso 1 1 calc R U
H15B H -0.2078 0.5581 1.1137 0.027 Uiso 1 1 calc R U
C16 C -0.1202(6) 0.6243(4) 1.0482(3) 0.0225(11) Uani 1 1 d . .
H16A H -0.1968 0.6235 1.0228 0.027 Uiso 1 1 calc R U
H16B H -0.1152 0.6776 1.0680 0.027 Uiso 1 1 calc R U
N16 N -0.0032(5) 0.6095(3) 1.0129(2) 0.0177(8) Uani 1 1 d . .
H16C H 0.0668 0.6264 1.0332 0.021 Uiso 1 1 calc R U
H16D H -0.0076 0.6382 0.9789 0.021 Uiso 1 1 calc R U
Co2 Co 0.40316(8) 0.56681(5) 0.49296(3) 0.01828(14) Uani 1 1 d . .
N21 N 0.5335(5) 0.4863(3) 0.5110(2) 0.0212(10) Uani 1 1 d . .
H21C H 0.4985 0.4448 0.5316 0.025 Uiso 1 1 calc R U
H21D H 0.5652 0.4657 0.4771 0.025 Uiso 1 1 calc R U
C21 C 0.6400(6) 0.5241(4) 0.5463(3) 0.0257(12) Uani 1 1 d . .
H21A H 0.7007 0.5521 0.5203 0.031 Uiso 1 1 calc R U
H21B H 0.6866 0.4820 0.5687 0.031 Uiso 1 1 calc R U
C22 C 0.5778(6) 0.5843(4) 0.5876(3) 0.0251(12) Uani 1 1 d . .
H22A H 0.5322 0.5553 0.6191 0.030 Uiso 1 1 calc R U
H22B H 0.6430 0.6197 0.6058 0.030 Uiso 1 1 calc R U
N22 N 0.4886(5) 0.6324(3) 0.5528(2) 0.0217(9) Uani 1 1 d . .
H22C H 0.5313 0.6737 0.5352 0.026 Uiso 1 1 calc R U
H22D H 0.4292 0.6546 0.5767 0.026 Uiso 1 1 calc R U
N23 N 0.5057(5) 0.6181(4) 0.4324(2) 0.0231(10) Uani 1 1 d . .
H23C H 0.5773 0.6395 0.4489 0.028 Uiso 1 1 calc R U
H23D H 0.5298 0.5802 0.4058 0.028 Uiso 1 1 calc R U
C23 C 0.4322(6) 0.6838(4) 0.4022(3) 0.0234(11) Uani 1 1 d . .
H23A H 0.3815 0.6609 0.3695 0.028 Uiso 1 1 calc R U
H23B H 0.4909 0.7250 0.3863 0.028 Uiso 1 1 calc R U
C24 C 0.3457(7) 0.7216(4) 0.4469(3) 0.0265(12) Uani 1 1 d . .
H24A H 0.3956 0.7539 0.4754 0.032 Uiso 1 1 calc R U
H24B H 0.2829 0.7576 0.4275 0.032 Uiso 1 1 calc R U
N24 N 0.2810(5) 0.6539(4) 0.4764(2) 0.0230(10) Uani 1 1 d . .
H24C H 0.2171 0.6347 0.4531 0.028 Uiso 1 1 calc R U
H24D H 0.2462 0.6717 0.5104 0.028 Uiso 1 1 calc R U
N25 N 0.3242(5) 0.4939(5) 0.4346(2) 0.0223(10) Uani 1 1 d . .
H25C H 0.3010 0.5230 0.4024 0.027 Uiso 1 1 calc R U
H25D H 0.3817 0.4558 0.4233 0.027 Uiso 1 1 calc R U
C25 C 0.2117(6) 0.4538(4) 0.4592(3) 0.0252(12) Uani 1 1 d . .
H25A H 0.1953 0.4020 0.4386 0.030 Uiso 1 1 calc R U
H25B H 0.1359 0.4889 0.4545 0.030 Uiso 1 1 calc R U
C26 C 0.2375(7) 0.4381(5) 0.5234(3) 0.0280(13) Uani 1 1 d . .
H26A H 0.1586 0.4207 0.5432 0.034 Uiso 1 1 calc R U
H26B H 0.3023 0.3951 0.5281 0.034 Uiso 1 1 calc R U
N26 N 0.2846(5) 0.5159(3) 0.5488(2) 0.0219(11) Uani 1 1 d . .
H26C H 0.3253 0.5063 0.5834 0.026 Uiso 1 1 calc R U
H26D H 0.2180 0.5497 0.5557 0.026 Uiso 1 1 calc R U
O01 O -0.0914(4) 0.5702(3) 0.4592(2) 0.0357(12) Uani 1 1 d D .
H01E H -0.1530 0.6031 0.4629 0.054 Uiso 1 1 d D U
H01F H -0.0327 0.5924 0.4395 0.054 Uiso 1 1 d D U
O02 O 0.6216(4) 0.7689(2) 1.0523(2) 0.0268(9) Uani 1 1 d D .
H02E H 0.5982 0.7197 1.0550 0.040 Uiso 1 1 d D U
H02F H 0.6868 0.7766 1.0738 0.040 Uiso 1 1 d D U
O03 O 0.0255(5) 0.5975(3) 0.56666(15) 0.0337(11) Uani 1 1 d D .
H03E H 0.0212 0.5708 0.5984 0.050 Uiso 1 1 d D U
H03F H -0.0116 0.5708 0.5396 0.050 Uiso 1 1 d D U
O04 O 0.2142(5) 0.2594(2) 0.6336(2) 0.0317(11) Uani 1 1 d D .
H04E H 0.2377 0.3066 0.6439 0.048 Uiso 1 1 d D U
H04F H 0.2486 0.2246 0.6562 0.048 Uiso 1 1 d D U
O05 O 0.6842(3) 0.7205(3) 0.8582(2) 0.0331(11) Uani 1 1 d D .
H05E H 0.6169 0.6961 0.8686 0.050 Uiso 1 1 d D U
H05F H 0.7471 0.6883 0.8597 0.050 Uiso 1 1 d D U
O06 O 0.5349(4) 0.8170(4) 0.5477(2) 0.0447(14) Uani 1 1 d D .
H06E H 0.4623 0.8235 0.5631 0.067 Uiso 1 1 d D U
H06F H 0.5896 0.8053 0.5739 0.067 Uiso 1 1 d D U
O07 O 0.6090(4) 0.5317(2) 0.96663(18) 0.0284(10) Uani 1 1 d D .
H07E H 0.5596 0.5519 0.9409 0.043 Uiso 1 1 d D U
H07F H 0.6116 0.4805 0.9623 0.043 Uiso 1 1 d D U
O08 O -0.1285(5) 0.7412(2) 0.5674(2) 0.0375(12) Uani 1 1 d D .
H08E H -0.1290 0.6945 0.5832 0.056 Uiso 1 1 d D U
H08F H -0.1764 0.7727 0.5868 0.056 Uiso 1 1 d D U
O09 O 0.7362(5) 0.6963(3) 0.47135(18) 0.0375(13) Uani 1 1 d D .
H09E H 0.7763 0.7236 0.4971 0.056 Uiso 1 1 d D U
H09F H 0.7124 0.7273 0.4437 0.056 Uiso 1 1 d D U
O10 O 0.4298(4) 0.9468(4) 0.62106(19) 0.0435(15) Uani 1 1 d D .
H10E H 0.3590 0.9579 0.6048 0.065 Uiso 1 1 d D U
H10F H 0.4364 0.9726 0.6531 0.065 Uiso 1 1 d D U
O11 O 0.7660(4) 0.8122(4) 0.95436(16) 0.0441(16) Uani 1 1 d D .
H11E H 0.7005 0.8022 0.9747 0.066 Uiso 1 1 d D U
H11F H 0.7447 0.8150 0.9185 0.066 Uiso 1 1 d D U
O12 O 0.5370(6) 0.6159(3) 1.0675(2) 0.0406(14) Uani 1 1 d D .
H12E H 0.5666 0.5797 1.0449 0.061 Uiso 1 1 d D U
H12F H 0.4948 0.5933 1.0946 0.061 Uiso 1 1 d D U
O13 O 0.4281(5) 0.8697(4) 1.01526(16) 0.0416(14) Uani 1 1 d D .
H13E H 0.4882 0.8431 1.0312 0.062 Uiso 1 1 d D U
H13F H 0.4351 0.8671 0.9783 0.062 Uiso 1 1 d D U
O14 O 0.0875(4) 0.8049(4) 0.4978(2) 0.0528(17) Uani 1 1 d D .
H14E H 0.0108 0.7899 0.4927 0.079 Uiso 1 1 d D U
H14F H 0.1103 0.8343 0.4691 0.079 Uiso 1 1 d D U
O15 O 0.3094(5) 0.6920(4) 0.9500(2) 0.0520(18) Uani 1 1 d D .
H15E H 0.3595 0.6844 0.9214 0.078 Uiso 1 1 d D U
H15F H 0.2462 0.7201 0.9385 0.078 Uiso 1 1 d D U
O16 O 0.0601(7) 0.7304(2) 0.9316(2) 0.065(2) Uani 1 1 d D .
H16E H 0.0403 0.6968 0.9048 0.098 Uiso 1 1 d D U
H16F H 0.0480 0.7784 0.9191 0.098 Uiso 1 1 d D U
O17 O 0.2076(7) 0.9185(3) 0.5663(4) 0.089(3) Uani 1 1 d D .
H17E H 0.1580 0.9528 0.5503 0.134 Uiso 1 1 d D U
H17F H 0.1717 0.8723 0.5670 0.134 Uiso 1 1 d D U

loop_
_atom_site_aniso_label
_atom_site_aniso_U_11
_atom_site_aniso_U_22
_atom_site_aniso_U_33
_atom_site_aniso_U_23
_atom_site_aniso_U_13
_atom_site_aniso_U_12
Gd1 0.01407(9) 0.01166(8) 0.01546(9) -0.00050(14) -0.00094(6) -0.00055(14)
N111 0.0147(13) 0.0097(15) 0.0148(14) 0.0043(11) -0.0072(11) 0.0051(10)
C111 0.018(2) 0.015(2) 0.021(2) 0.0011(18) 0.0006(18) -0.0046(17)
C112 0.018(2) 0.024(3) 0.025(3) -0.004(2) -0.0043(18) -0.0017(19)
C113 0.020(3) 0.035(4) 0.040(4) -0.004(3) -0.002(3) 0.000(2)
C114 0.019(3) 0.032(3) 0.023(3) -0.004(2) 0.002(2) 0.003(2)
C115 0.019(2) 0.016(2) 0.018(2) 0.0004(19) -0.0018(18) 0.0014(18)
C116 0.018(2) 0.012(2) 0.019(2) -0.0015(18) 0.0065(17) -0.0047(18)
C117 0.018(2) 0.012(2) 0.023(3) -0.0018(19) 0.0007(19) 0.0034(18)
O111 0.0144(16) 0.0141(17) 0.0224(19) -0.0033(15) 0.0017(13) -0.0014(14)
O112 0.0221(19) 0.023(2) 0.023(2) -0.0060(17) -0.0020(16) -0.0065(17)
O113 0.017(2) 0.022(2) 0.025(3) -0.005(2) -0.0011(18) 0.0006(18)
O114 0.031(2) 0.026(2) 0.019(2) -0.0032(17) 0.0056(17) -0.0010(19)
N121 0.012(2) 0.016(2) 0.015(2) -0.0023(17) -0.0005(16) 0.0007(16)
C121 0.018(2) 0.012(2) 0.022(3) -0.0012(19) 0.0035(18) -0.0009(18)
C122 0.023(3) 0.016(2) 0.027(3) 0.000(2) 0.002(2) -0.005(2)
C123 0.028(3) 0.020(3) 0.036(4) -0.008(3) 0.001(3) -0.008(2)
C124 0.023(3) 0.026(3) 0.028(3) -0.008(2) -0.003(2) -0.006(2)
C125 0.021(2) 0.018(2) 0.021(3) -0.005(2) 0.0011(19) -0.001(2)
C126 0.018(2) 0.0107(19) 0.020(2) -0.0009(18) 0.0002(18) 0.0036(17)
C127 0.021(3) 0.025(3) 0.025(3) -0.005(2) -0.007(2) 0.000(2)
O121 0.0177(18) 0.0156(17) 0.0172(18) 0.0045(14) -0.0037(14) -0.0036(14)
O122 0.025(2) 0.0183(19) 0.023(2) 0.0062(16) 0.0018(16) -0.0001(16)
O123 0.0220(18) 0.019(2) 0.026(2) 0.0005(15) -0.0050(15) -0.0017(14)
O124 0.052(3) 0.032(3) 0.034(3) 0.006(2) -0.024(2) -0.011(3)
N131 0.020(2) 0.015(2) 0.015(2) 0.0000(17) 0.0027(17) -0.0011(18)
C131 0.018(2) 0.013(2) 0.016(2) -0.0027(18) 0.0004(17) 0.0000(17)
C132 0.022(3) 0.016(2) 0.027(3) 0.002(2) 0.002(2) 0.004(2)
C133 0.029(3) 0.019(3) 0.027(3) -0.002(2) 0.001(2) 0.007(2)
C134 0.031(3) 0.015(2) 0.025(3) 0.003(2) 0.000(2) 0.003(2)
C135 0.021(2) 0.016(2) 0.017(2) 0.0007(19) -0.0008(18) 0.0046(19)
C136 0.012(2) 0.019(2) 0.019(2) 0.0017(19) 0.0001(17) -0.0004(17)
C137 0.020(2) 0.017(2) 0.018(2) -0.0012(19) 0.0021(18) 0.0001(19)
O131 0.0178(17) 0.0164(17) 0.0215(18) 0.0013(15) 0.0024(14) 0.0017(14)
O132 0.025(2) 0.025(2) 0.029(2) 0.0005(19) 0.0082(17) 0.0065(18)
O133 0.025(2) 0.015(2) 0.017(2) 0.0009(17) 0.0024(18) 0.0036(18)
O134 0.033(2) 0.023(2) 0.021(2) 0.0058(17) 0.0063(17) 0.0052(18)
Gd2 0.01182(8) 0.01142(8) 0.01794(10) 0.00003(14) 0.00159(6) -0.00084(14)
N211 0.0151(14) 0.0160(18) 0.0227(15) -0.0007(13) 0.0048(12) 0.0085(12)
C211 0.011(2) 0.020(2) 0.020(2) -0.001(2) 0.0005(17) 0.0008(17)
C212 0.017(2) 0.026(3) 0.028(3) 0.000(2) 0.003(2) 0.001(2)
C213 0.013(2) 0.028(4) 0.035(3) -0.003(3) 0.0005(19) 0.009(2)
C214 0.014(2) 0.033(3) 0.027(3) 0.005(2) 0.0058(19) -0.004(2)
C215 0.016(2) 0.020(2) 0.023(3) 0.002(2) 0.0047(18) -0.0036(19)
C216 0.016(2) 0.013(2) 0.019(2) -0.0014(18) 0.0012(17) 0.0051(17)
C217 0.022(2) 0.017(2) 0.021(2) -0.002(2) 0.0021(19) -0.004(2)
O211 0.021(2) 0.0145(19) 0.024(2) 0.0030(17) 0.0040(17) 0.0004(16)
O212 0.023(2) 0.0185(19) 0.026(2) 0.0019(16) -0.0046(16) 0.0034(16)
O213 0.0137(17) 0.019(2) 0.023(2) 0.0065(16) 0.0056(15) 0.0003(15)
O214 0.022(2) 0.033(2) 0.0187(19) 0.0041(18) 0.0012(15) -0.0040(18)
N221 0.0133(19) 0.0150(19) 0.020(2) 0.0010(17) 0.0036(16) 0.0026(15)
C221 0.016(2) 0.011(2) 0.024(3) 0.0028(19) 0.0005(18) -0.0002(17)
C222 0.018(2) 0.014(2) 0.024(3) 0.0013(19) 0.0030(19) 0.0033(18)
C223 0.029(3) 0.016(2) 0.025(3) 0.001(2) 0.004(2) 0.005(2)
C224 0.019(3) 0.020(3) 0.026(3) 0.005(2) -0.002(2) 0.008(2)
C225 0.015(2) 0.016(2) 0.019(2) 0.0026(19) -0.0004(17) 0.0006(18)
C226 0.013(2) 0.015(2) 0.024(3) 0.003(2) 0.0005(18) -0.0011(17)
C227 0.017(2) 0.016(2) 0.024(3) 0.002(2) -0.0010(19) -0.0027(19)
O221 0.0163(17) 0.0125(18) 0.026(2) 0.0037(16) -0.0012(15) -0.0001(15)
O222 0.039(3) 0.0155(19) 0.030(2) -0.0007(18) -0.014(2) 0.0021(18)
O223 0.0145(17) 0.0158(17) 0.032(2) -0.0021(16) -0.0007(15) -0.0004(14)
O224 0.022(2) 0.024(2) 0.027(2) 0.0000(18) -0.0041(16) 0.0023(17)
N231 0.015(2) 0.0145(19) 0.022(2) 0.0041(17) -0.0048(17) -0.0009(16)
C231 0.014(2) 0.017(2) 0.026(3) 0.004(2) -0.0032(19) -0.0021(18)
C232 0.020(3) 0.023(3) 0.037(3) 0.015(3) 0.000(2) -0.005(2)
C233 0.030(3) 0.020(3) 0.034(3) 0.011(3) -0.009(3) -0.009(3)
C234 0.034(3) 0.013(2) 0.036(4) 0.002(2) -0.012(3) -0.005(2)
C235 0.024(3) 0.018(2) 0.027(3) 0.000(2) -0.006(2) -0.004(2)
C236 0.015(2) 0.020(2) 0.024(3) 0.005(2) 0.0039(19) 0.0002(19)
C237 0.022(3) 0.023(3) 0.026(3) -0.006(2) -0.003(2) 0.000(2)
O231 0.0200(16) 0.016(2) 0.0250(17) -0.0038(18) 0.0058(13) -0.0001(17)
O232 0.024(2) 0.037(3) 0.030(2) 0.010(2) 0.0120(18) 0.003(2)
O233 0.020(2) 0.0153(19) 0.033(2) -0.0023(17) 0.0053(18) -0.0012(16)
O234 0.039(3) 0.039(3) 0.040(3) -0.024(3) 0.004(2) -0.008(2)
Co1 0.0129(2) 0.0113(3) 0.0161(3) 0.0003(3) 0.00016(19) -0.0014(3)
N11 0.0156(19) 0.021(2) 0.0135(18) -0.0001(15) 0.0008(14) -0.0017(15)
C11 0.0113(16) 0.032(3) 0.023(2) 0.002(3) -0.0036(14) 0.000(3)
C12 0.016(2) 0.025(3) 0.018(2) 0.0006(19) 0.0011(17) -0.0067(18)
N12 0.0186(18) 0.017(3) 0.0181(18) 0.0012(16) 0.0013(14) -0.0015(15)
N13 0.019(2) 0.016(2) 0.022(2) 0.0002(18) 0.0007(17) -0.0014(17)
C13 0.026(3) 0.017(2) 0.036(3) -0.007(2) 0.001(2) -0.006(2)
C14 0.022(3) 0.024(3) 0.029(3) -0.008(2) -0.005(2) -0.001(2)
N14 0.0139(15) 0.0165(16) 0.0237(18) -0.001(3) -0.0014(13) -0.003(3)
N15 0.018(2) 0.0172(19) 0.021(2) 0.0011(16) 0.0005(17) -0.0009(15)
C15 0.021(3) 0.023(3) 0.024(3) -0.006(2) 0.002(2) 0.004(2)
C16 0.020(3) 0.018(2) 0.030(3) -0.003(2) 0.002(2) 0.003(2)
N16 0.022(2) 0.0131(19) 0.018(2) -0.0014(17) -0.0002(17) -0.0016(16)
Co2 0.0193(3) 0.0189(3) 0.0167(3) 0.0013(3) 0.0018(3) -0.0017(3)
N21 0.022(2) 0.017(3) 0.024(2) -0.0001(17) 0.0059(17) -0.0019(16)
C21 0.021(3) 0.025(3) 0.031(3) 0.003(2) -0.001(2) 0.000(2)
C22 0.024(3) 0.025(3) 0.027(3) 0.004(2) -0.003(2) -0.002(2)
N22 0.026(2) 0.019(2) 0.021(2) 0.0026(18) 0.0004(18) -0.0050(19)
N23 0.022(2) 0.024(2) 0.023(2) 0.000(2) 0.0036(18) 0.000(2)
C23 0.025(3) 0.021(3) 0.024(3) 0.006(2) 0.001(2) -0.005(2)
C24 0.033(3) 0.023(3) 0.024(3) 0.004(2) -0.002(2) 0.000(2)
N24 0.025(2) 0.025(2) 0.019(2) 0.0005(19) -0.0025(18) 0.001(2)
N25 0.025(2) 0.023(3) 0.0186(19) 0.000(2) -0.0001(15) 0.000(2)
C25 0.025(3) 0.024(3) 0.026(3) 0.000(2) 0.003(2) -0.002(2)
C26 0.030(3) 0.027(3) 0.027(3) 0.000(3) 0.003(3) -0.004(3)
N26 0.023(2) 0.020(3) 0.023(2) 0.0005(18) 0.0010(16) -0.0056(17)
O01 0.031(3) 0.038(3) 0.037(3) 0.001(2) 0.009(2) 0.007(2)
O02 0.026(2) 0.022(2) 0.033(2) 0.0041(19) -0.0013(18) -0.0015(18)
O03 0.039(3) 0.035(3) 0.027(2) 0.004(2) -0.003(2) -0.004(2)
O04 0.035(3) 0.020(2) 0.040(3) -0.004(2) -0.003(2) 0.0042(19)
O05 0.029(3) 0.029(3) 0.041(3) -0.008(2) 0.003(2) 0.000(2)
O06 0.058(4) 0.030(3) 0.046(3) -0.002(3) 0.002(3) 0.003(3)
O07 0.022(2) 0.039(3) 0.024(2) -0.0017(19) -0.0015(16) -0.0018(19)
O08 0.046(3) 0.036(3) 0.031(3) 0.001(2) -0.002(2) 0.008(3)
O09 0.037(3) 0.044(3) 0.031(3) 0.008(2) -0.004(2) -0.008(3)
O10 0.041(3) 0.054(4) 0.036(3) -0.010(3) 0.006(2) -0.001(3)
O11 0.059(4) 0.044(3) 0.029(3) -0.010(2) 0.009(3) -0.028(3)
O12 0.058(4) 0.021(2) 0.043(3) -0.002(2) 0.026(3) -0.010(2)
O13 0.035(3) 0.054(4) 0.036(3) 0.017(3) 0.008(2) 0.014(3)
O14 0.049(4) 0.060(5) 0.049(4) 0.008(3) -0.006(3) 0.002(3)
O15 0.061(4) 0.052(4) 0.043(3) 0.000(3) 0.014(3) 0.025(3)
O16 0.071(5) 0.061(5) 0.064(5) 0.043(4) -0.011(4) -0.023(4)
O17 0.103(7) 0.070(6) 0.094(7) 0.004(5) -0.054(6) -0.017(6)

loop_
_atom_type_symbol
_atom_type_description
_atom_type_scat_dispersion_real
_atom_type_scat_dispersion_imag
_atom_type_scat_source
C C 0.0033 0.0016 'International Tables Vol C Tables 4.2.6.8 and 6.1.1.4'
H H 0.0000 0.0000 'International Tables Vol C Tables 4.2.6.8 and 6.1.1.4'
N N 0.0061 0.0033 'International Tables Vol C Tables 4.2.6.8 and 6.1.1.4'
O O 0.0106 0.0060 'International Tables Vol C Tables 4.2.6.8 and 6.1.1.4'
Co Co 0.3494 0.9721 'International Tables Vol C Tables 4.2.6.8 and 6.1.1.4'
Gd Gd -0.1653 3.9035 'International Tables Vol C Tables 4.2.6.8 and 6.1.1.4'

loop_
_geom_angle_atom_site_label_1
_geom_angle_atom_site_label_2
_geom_angle_atom_site_label_3
_geom_angle
O121 Gd1 O131 76.28(14)
O121 Gd1 O111 72.30(14)
O131 Gd1 O111 75.58(14)
O121 Gd1 O133 147.67(17)
O131 Gd1 O133 126.77(16)
O111 Gd1 O133 90.59(16)
O121 Gd1 O113 92.16(17)
O131 Gd1 O113 150.98(17)
O111 Gd1 O113 126.65(16)
O133 Gd1 O113 76.02(13)
O121 Gd1 O123 127.68(14)
O131 Gd1 O123 90.22(15)
O111 Gd1 O123 152.48(14)
O133 Gd1 O123 79.07(17)
O113 Gd1 O123 75.78(17)
O121 Gd1 N121 63.78(15)
O131 Gd1 N121 74.39(15)
O111 Gd1 N121 131.20(15)
O133 Gd1 N121 138.19(17)
O113 Gd1 N121 76.62(17)
O123 Gd1 N121 63.90(15)
O121 Gd1 N131 135.38(15)
O131 Gd1 N131 63.86(15)
O111 Gd1 N131 78.86(16)
O133 Gd1 N131 63.07(17)
O113 Gd1 N131 132.46(18)
O123 Gd1 N131 73.71(16)
N121 Gd1 N131 119.12(17)
O121 Gd1 N111 74.05(14)
O131 Gd1 N111 135.02(14)
O111 Gd1 N111 63.64(14)
O133 Gd1 N111 73.78(16)
O113 Gd1 N111 63.03(16)
O123 Gd1 N111 134.75(15)
N121 Gd1 N111 119.29(14)
N131 Gd1 N111 121.58(15)
C115 N111 C111 120.4(5)
C115 N111 Gd1 120.2(3)
C111 N111 Gd1 119.4(4)
N111 C111 C112 121.0(5)
N111 C111 C116 114.7(5)
C112 C111 C116 124.3(5)
C111 C112 C113 118.5(6)
C111 C112 H112 120.8
C113 C112 H112 120.8
C114 C113 C112 120.3(6)
C114 C113 H113 119.9
C112 C113 H113 119.9
C113 C114 C115 118.0(6)
C113 C114 H114 121.0
C115 C114 H114 121.0
N111 C115 C114 121.8(5)
N111 C115 C117 114.7(5)
C114 C115 C117 123.5(5)
O111 C116 O112 126.5(5)
O111 C116 C111 116.1(5)
O112 C116 C111 117.4(5)
O114 C117 O113 125.6(6)
O114 C117 C115 119.1(5)
O113 C117 C115 115.1(5)
C116 O111 Gd1 125.9(3)
C117 O113 Gd1 124.8(4)
C121 N121 C125 118.7(5)
C121 N121 Gd1 120.6(4)
C125 N121 Gd1 120.6(4)
N121 C121 C122 123.0(6)
N121 C121 C126 113.6(5)
C122 C121 C126 123.5(5)
C121 C122 C123 117.7(6)
C121 C122 H122 121.2
C123 C122 H122 121.2
C124 C123 C122 120.7(6)
C124 C123 H123 119.7
C122 C123 H123 119.7
C123 C124 C125 117.4(6)
C123 C124 H124 121.3
C125 C124 H124 121.3
N121 C125 C124 122.6(6)
N121 C125 C127 114.3(5)
C124 C125 C127 123.1(6)
O122 C126 O121 126.0(5)
O122 C126 C121 117.8(5)
O121 C126 C121 116.1(5)
O124 C127 O123 126.3(7)
O124 C127 C125 118.5(6)
O123 C127 C125 115.2(5)
C126 O121 Gd1 124.5(4)
C127 O123 Gd1 125.0(4)
C135 N131 C131 118.9(5)
C135 N131 Gd1 120.3(4)
C131 N131 Gd1 120.5(4)
N131 C131 C132 122.7(5)
N131 C131 C136 113.1(5)
C132 C131 C136 124.2(5)
C131 C132 C133 118.7(6)
C131 C132 H132 120.7
C133 C132 H132 120.7
C134 C133 C132 119.2(6)
C134 C133 H133 120.4
C132 C133 H133 120.4
C133 C134 C135 118.0(6)
C133 C134 H134 121.0
C135 C134 H134 121.0
N131 C135 C134 122.6(6)
N131 C135 C137 114.6(5)
C134 C135 C137 122.8(5)
O132 C136 O131 126.7(5)
O132 C136 C131 117.0(5)
O131 C136 C131 116.4(5)
O133 C137 O134 126.7(6)
O133 C137 C135 115.3(5)
O134 C137 C135 118.0(5)
C136 O131 Gd1 125.6(4)
C137 O133 Gd1 125.7(4)
O221 Gd2 O211 73.81(17)
O221 Gd2 O233 143.59(15)
O211 Gd2 O233 85.70(16)
O221 Gd2 O223 127.39(15)
O211 Gd2 O223 151.40(15)
O233 Gd2 O223 83.70(16)
O221 Gd2 O213 95.35(15)
O211 Gd2 O213 127.85(15)
O233 Gd2 O213 73.68(16)
O223 Gd2 O213 73.93(15)
O221 Gd2 O231 78.73(15)
O211 Gd2 O231 82.98(16)
O233 Gd2 O231 129.01(17)
O223 Gd2 O231 83.25(15)
O213 Gd2 O231 146.06(16)
O221 Gd2 N231 134.15(16)
O211 Gd2 N231 75.26(16)
O233 Gd2 N231 64.46(16)
O223 Gd2 N231 76.19(15)
O213 Gd2 N231 130.43(16)
O231 Gd2 N231 64.57(17)
O221 Gd2 N221 63.95(15)
O211 Gd2 N221 133.50(16)
O233 Gd2 N221 140.50(16)
O223 Gd2 N221 63.46(15)
O213 Gd2 N221 76.42(15)
O231 Gd2 N221 70.95(17)
N231 Gd2 N221 122.23(16)
O221 Gd2 N211 72.06(15)
O211 Gd2 N211 63.29(15)
O233 Gd2 N211 71.88(16)
O223 Gd2 N211 136.36(15)
O213 Gd2 N211 64.85(15)
O231 Gd2 N211 140.06(15)
N231 Gd2 N211 120.86(16)
N221 Gd2 N211 116.88(15)
C211 N211 C215 125.3(5)
C211 N211 Gd2 117.9(4)
C215 N211 Gd2 116.2(4)
N211 C211 C212 119.9(6)
N211 C211 C216 116.8(5)
C212 C211 C216 123.1(5)
C213 C212 C211 117.9(6)
C213 C212 H212 121.0
C211 C212 H212 121.0
C212 C213 C214 122.0(5)
C212 C213 H213 119.0
C214 C213 H213 119.0
C213 C214 C215 116.8(6)
C213 C214 H214 121.6
C215 C214 H214 121.6
N211 C215 C214 117.9(5)
N211 C215 C217 117.3(5)
C214 C215 C217 124.8(5)
O212 C216 O211 126.1(6)
O212 C216 C211 118.1(5)
O211 C216 C211 115.8(5)
O214 C217 O213 123.9(6)
O214 C217 C215 119.7(5)
O213 C217 C215 116.4(5)
C216 O211 Gd2 123.6(4)
C217 O213 Gd2 124.2(4)
C221 N221 C225 119.6(5)
C221 N221 Gd2 120.1(4)
C225 N221 Gd2 120.1(4)
N221 C221 C222 122.6(5)
N221 C221 C226 114.2(5)
C222 C221 C226 123.2(5)
C221 C222 C223 118.2(6)
C221 C222 H222 120.9
C223 C222 H222 120.9
C222 C223 C224 119.0(6)
C222 C223 H223 120.5
C224 C223 H223 120.5
C225 C224 C223 119.2(6)
C225 C224 H224 120.4
C223 C224 H224 120.4
N221 C225 C224 121.4(5)
N221 C225 C227 114.4(5)
C224 C225 C227 124.1(5)
O222 C226 O221 125.6(5)
O222 C226 C221 118.9(5)
O221 C226 C221 115.6(5)
O224 C227 O223 126.1(6)
O224 C227 C225 118.4(5)
O223 C227 C225 115.6(5)
C226 O221 Gd2 125.2(4)
C227 O223 Gd2 126.0(4)
C235 N231 C231 119.9(5)
C235 N231 Gd2 119.8(4)
C231 N231 Gd2 120.4(4)
N231 C231 C232 121.7(6)
N231 C231 C236 114.4(5)
C232 C231 C236 123.8(6)
C231 C232 C233 118.0(6)
C231 C232 H232 121.0
C233 C232 H232 121.0
C234 C233 C232 120.7(6)
C234 C233 H233 119.6
C232 C233 H233 119.6
C233 C234 C235 117.9(7)
C233 C234 H234 121.1
C235 C234 H234 121.1
N231 C235 C234 121.8(6)
N231 C235 C237 114.6(5)
C234 C235 C237 123.7(6)
O232 C236 O231 125.7(6)
O232 C236 C231 117.6(6)
O231 C236 C231 116.6(5)
O233 C237 O234 124.6(7)
O233 C237 C235 116.9(6)
O234 C237 C235 118.5(6)
C236 O231 Gd2 123.9(4)
C237 O233 Gd2 123.8(4)
N14 Co1 N16 91.7(3)
N14 Co1 N15 91.6(2)
N16 Co1 N15 85.3(2)
N14 Co1 N11 174.8(2)
N16 Co1 N11 92.2(2)
N15 Co1 N11 92.1(2)
N14 Co1 N13 85.9(3)
N16 Co1 N13 175.7(2)
N15 Co1 N13 91.2(2)
N11 Co1 N13 90.4(2)
N14 Co1 N12 91.11(19)
N16 Co1 N12 91.2(2)
N15 Co1 N12 175.6(2)
N11 Co1 N12 85.39(19)
N13 Co1 N12 92.4(2)
C11 N11 Co1 110.5(3)
C11 N11 H11C 109.5
Co1 N11 H11C 109.5
C11 N11 H11D 109.5
Co1 N11 H11D 109.5
H11C N11 H11D 108.1
N11 C11 C12 106.2(5)
N11 C11 H11A 110.5
C12 C11 H11A 110.5
N11 C11 H11B 110.5
C12 C11 H11B 110.5
H11A C11 H11B 108.7
N12 C12 C11 106.6(5)
N12 C12 H12A 110.4
C11 C12 H12A 110.4
N12 C12 H12B 110.4
C11 C12 H12B 110.4
H12A C12 H12B 108.6
C12 N12 Co1 108.7(3)
C12 N12 H12C 109.9
Co1 N12 H12C 109.9
C12 N12 H12D 109.9
Co1 N12 H12D 109.9
H12C N12 H12D 108.3
C13 N13 Co1 108.3(4)
C13 N13 H13C 110.0
Co1 N13 H13C 110.0
C13 N13 H13D 110.0
Co1 N13 H13D 110.0
H13C N13 H13D 108.4
N13 C13 C14 106.4(5)
N13 C13 H13A 110.5
C14 C13 H13A 110.5
N13 C13 H13B 110.5
C14 C13 H13B 110.5
H13A C13 H13B 108.6
N14 C14 C13 107.6(5)
N14 C14 H14A 110.2
C13 C14 H14A 110.2
N14 C14 H14B 110.2
C13 C14 H14B 110.2
H14A C14 H14B 108.5
C14 N14 Co1 110.2(4)
C14 N14 H14C 109.6
Co1 N14 H14C 109.6
C14 N14 H14D 109.6
Co1 N14 H14D 109.6
H14C N14 H14D 108.1
C15 N15 Co1 109.8(4)
C15 N15 H15C 109.7
Co1 N15 H15C 109.7
C15 N15 H15D 109.7
Co1 N15 H15D 109.7
H15C N15 H15D 108.2
N15 C15 C16 106.3(5)
N15 C15 H15A 110.5
C16 C15 H15A 110.5
N15 C15 H15B 110.5
C16 C15 H15B 110.5
H15A C15 H15B 108.7
N16 C16 C15 106.3(5)
N16 C16 H16A 110.5
C15 C16 H16A 110.5
N16 C16 H16B 110.5
C15 C16 H16B 110.5
H16A C16 H16B 108.7
C16 N16 Co1 109.3(4)
C16 N16 H16C 109.8
Co1 N16 H16C 109.8
C16 N16 H16D 109.8
Co1 N16 H16D 109.8
H16C N16 H16D 108.3
N21 Co2 N23 93.1(2)
N21 Co2 N22 84.9(2)
N23 Co2 N22 90.1(2)
N21 Co2 N24 175.9(2)
N23 Co2 N24 84.8(2)
N22 Co2 N24 91.5(2)
N21 Co2 N25 91.1(2)
N23 Co2 N25 91.0(2)
N22 Co2 N25 175.9(3)
N24 Co2 N25 92.5(2)
N21 Co2 N26 91.1(2)
N23 Co2 N26 174.3(2)
N22 Co2 N26 94.1(2)
N24 Co2 N26 91.2(2)
N25 Co2 N26 85.1(2)
C21 N21 Co2 110.4(4)
C21 N21 H21C 109.6
Co2 N21 H21C 109.6
C21 N21 H21D 109.6
Co2 N21 H21D 109.6
H21C N21 H21D 108.1
N21 C21 C22 106.4(5)
N21 C21 H21A 110.5
C22 C21 H21A 110.5
N21 C21 H21B 110.5
C22 C21 H21B 110.5
H21A C21 H21B 108.6
N22 C22 C21 107.0(5)
N22 C22 H22A 110.3
C21 C22 H22A 110.3
N22 C22 H22B 110.3
C21 C22 H22B 110.3
H22A C22 H22B 108.6
C22 N22 Co2 111.7(4)
C22 N22 H22C 109.3
Co2 N22 H22C 109.3
C22 N22 H22D 109.3
Co2 N22 H22D 109.3
H22C N22 H22D 107.9
C23 N23 Co2 110.8(4)
C23 N23 H23C 109.5
Co2 N23 H23C 109.5
C23 N23 H23D 109.5
Co2 N23 H23D 109.5
H23C N23 H23D 108.1
N23 C23 C24 107.4(5)
N23 C23 H23A 110.2
C24 C23 H23A 110.2
N23 C23 H23B 110.2
C24 C23 H23B 110.2
H23A C23 H23B 108.5
N24 C24 C23 106.2(5)
N24 C24 H24A 110.5
C23 C24 H24A 110.5
N24 C24 H24B 110.5
C23 C24 H24B 110.5
H24A C24 H24B 108.7
C24 N24 Co2 109.8(4)
C24 N24 H24C 109.7
Co2 N24 H24C 109.7
C24 N24 H24D 109.7
Co2 N24 H24D 109.7
H24C N24 H24D 108.2
C25 N25 Co2 110.5(4)
C25 N25 H25C 109.5
Co2 N25 H25C 109.5
C25 N25 H25D 109.5
Co2 N25 H25D 109.5
H25C N25 H25D 108.1
N25 C25 C26 108.0(5)
N25 C25 H25A 110.1
C26 C25 H25A 110.1
N25 C25 H25B 110.1
C26 C25 H25B 110.1
H25A C25 H25B 108.4
N26 C26 C25 106.8(6)
N26 C26 H26A 110.4
C25 C26 H26A 110.4
N26 C26 H26B 110.4
C25 C26 H26B 110.4
H26A C26 H26B 108.6
C26 N26 Co2 108.8(4)
C26 N26 H26C 109.9
Co2 N26 H26C 109.9
C26 N26 H26D 109.9
Co2 N26 H26D 109.9
H26C N26 H26D 108.3
H01E O01 H01F 109.4
H02E O02 H02F 109.6
H03E O03 H03F 109.0
H04E O04 H04F 109.2
H05E O05 H05F 109.9
H06E O06 H06F 109.9
H07E O07 H07F 109.3
H08E O08 H08F 109.1
H09E O09 H09F 109.7
H10E O10 H10F 109.6
H11E O11 H11F 109.2
H12E O12 H12F 109.3
H13E O13 H13F 109.3
H14E O14 H14F 109.3
H15E O15 H15F 109.2
H16E O16 H16F 109.2
H17E O17 H17F 109.4

loop_
_geom_bond_atom_site_label_1
_geom_bond_atom_site_label_2
_geom_bond_distance
Gd1 O121 2.429(4)
Gd1 O131 2.430(4)
Gd1 O111 2.432(4)
Gd1 O133 2.434(5)
Gd1 O113 2.440(5)
Gd1 O123 2.443(4)
Gd1 N121 2.511(5)
Gd1 N131 2.524(5)
Gd1 N111 2.547(4)
N111 C115 1.327(7)
N111 C111 1.342(7)
C111 C112 1.385(8)
C111 C116 1.510(8)
C112 C113 1.387(10)
C112 H112 0.9500
C113 C114 1.374(10)
C113 H113 0.9500
C114 C115 1.393(8)
C114 H114 0.9500
C115 C117 1.501(8)
C116 O111 1.259(7)
C116 O112 1.260(7)
C117 O114 1.242(7)
C117 O113 1.282(8)
N121 C121 1.334(8)
N121 C125 1.348(8)
C121 C122 1.376(8)
C121 C126 1.516(8)
C122 C123 1.394(10)
C122 H122 0.9500
C123 C124 1.380(10)
C123 H123 0.9500
C124 C125 1.389(9)
C124 H124 0.9500
C125 C127 1.518(9)
C126 O122 1.256(7)
C126 O121 1.264(7)
C127 O124 1.246(8)
C127 O123 1.276(8)
N131 C135 1.326(8)
N131 C131 1.343(7)
C131 C132 1.363(8)
C131 C136 1.528(8)
C132 C133 1.406(9)
C132 H132 0.9500
C133 C134 1.376(9)
C133 H133 0.9500
C134 C135 1.403(8)
C134 H134 0.9500
C135 C137 1.504(8)
C136 O132 1.250(7)
C136 O131 1.258(7)
C137 O133 1.258(8)
C137 O134 1.262(7)
Gd2 O221 2.424(5)
Gd2 O211 2.424(5)
Gd2 O233 2.434(5)
Gd2 O223 2.438(4)
Gd2 O213 2.446(4)
Gd2 O231 2.447(4)
Gd2 N231 2.486(5)
Gd2 N221 2.533(5)
Gd2 N211 2.581(4)
N211 C211 1.272(7)
N211 C215 1.345(7)
C211 C212 1.393(8)
C211 C216 1.498(8)
C212 C213 1.364(9)
C212 H212 0.9500
C213 C214 1.386(9)
C213 H213 0.9500
C214 C215 1.413(8)
C214 H214 0.9500
C215 C217 1.504(9)
C216 O212 1.235(7)
C216 O211 1.279(7)
C217 O214 1.240(7)
C217 O213 1.270(7)
N221 C221 1.341(8)
N221 C225 1.345(7)
C221 C222 1.386(8)
C221 C226 1.519(8)
C222 C223 1.390(9)
C222 H222 0.9500
C223 C224 1.402(9)
C223 H223 0.9500
C224 C225 1.382(9)
C224 H224 0.9500
C225 C227 1.509(8)
C226 O222 1.237(7)
C226 O221 1.284(7)
C227 O224 1.243(7)
C227 O223 1.266(7)
N231 C235 1.342(8)
N231 C231 1.348(8)
C231 C232 1.380(8)
C231 C236 1.509(9)
C232 C233 1.389(11)
C232 H232 0.9500
C233 C234 1.383(11)
C233 H233 0.9500
C234 C235 1.389(9)
C234 H234 0.9500
C235 C237 1.495(10)
C236 O232 1.248(7)
C236 O231 1.262(8)
C237 O233 1.249(8)
C237 O234 1.265(8)
Co1 N14 1.957(4)
Co1 N16 1.959(5)
Co1 N15 1.967(5)
Co1 N11 1.971(5)
Co1 N13 1.972(5)
Co1 N12 1.972(5)
N11 C11 1.495(7)
N11 H11C 0.9100
N11 H11D 0.9100
C11 C12 1.531(8)
C11 H11A 0.9900
C11 H11B 0.9900
C12 N12 1.491(7)
C12 H12A 0.9900
C12 H12B 0.9900
N12 H12C 0.9100
N12 H12D 0.9100
N13 C13 1.482(8)
N13 H13C 0.9100
N13 H13D 0.9100
C13 C14 1.529(10)
C13 H13A 0.9900
C13 H13B 0.9900
C14 N14 1.476(9)
C14 H14A 0.9900
C14 H14B 0.9900
N14 H14C 0.9100
N14 H14D 0.9100
N15 C15 1.500(8)
N15 H15C 0.9100
N15 H15D 0.9100
C15 C16 1.509(9)
C15 H15A 0.9900
C15 H15B 0.9900
C16 N16 1.496(8)
C16 H16A 0.9900
C16 H16B 0.9900
N16 H16C 0.9100
N16 H16D 0.9100
Co2 N21 1.951(5)
Co2 N23 1.953(5)
Co2 N22 1.957(5)
Co2 N24 1.963(6)
Co2 N25 1.975(6)
Co2 N26 1.977(5)
N21 C21 1.510(8)
N21 H21C 0.9100
N21 H21D 0.9100
C21 C22 1.522(10)
C21 H21A 0.9900
C21 H21B 0.9900
C22 N22 1.462(8)
C22 H22A 0.9900
C22 H22B 0.9900
N22 H22C 0.9100
N22 H22D 0.9100
N23 C23 1.497(8)
N23 H23C 0.9100
N23 H23D 0.9100
C23 C24 1.506(10)
C23 H23A 0.9900
C23 H23B 0.9900
C24 N24 1.474(9)
C24 H24A 0.9900
C24 H24B 0.9900
N24 H24C 0.9100
N24 H24D 0.9100
N25 C25 1.471(8)
N25 H25C 0.9100
N25 H25D 0.9100
C25 C26 1.512(9)
C25 H25A 0.9900
C25 H25B 0.9900
C26 N26 1.492(9)
C26 H26A 0.9900
C26 H26B 0.9900
N26 H26C 0.9100
N26 H26D 0.9100
O01 H01E 0.8497
O01 H01F 0.8503
O02 H02E 0.8498
O02 H02F 0.8497
O03 H03E 0.8508
O03 H03F 0.8504
O04 H04E 0.8502
O04 H04F 0.8508
O05 H05E 0.8496
O05 H05F 0.8494
O06 H06E 0.8498
O06 H06F 0.8501
O07 H07E 0.8502
O07 H07F 0.8502
O08 H08E 0.8508
O08 H08F 0.8502
O09 H09E 0.8500
O09 H09F 0.8503
O10 H10E 0.8505
O10 H10F 0.8504
O11 H11E 0.8503
O11 H11F 0.8500
O12 H12E 0.8500
O12 H12F 0.8499
O13 H13E 0.8501
O13 H13F 0.8504
O14 H14E 0.8514
O14 H14F 0.8506
O15 H15E 0.8506
O15 H15F 0.8502
O16 H16E 0.8499
O16 H16F 0.8507
O17 H17E 0.8507
O17 H17F 0.8504

loop_
_geom_hbond_atom_site_label_D
_geom_hbond_atom_site_label_H
_geom_hbond_atom_site_label_A
_geom_hbond_distance_DH
_geom_hbond_distance_HA
_geom_hbond_distance_DA
_geom_hbond_angle_DHA
_geom_hbond_site_symmetry_A
N11 H11C O221 0.91 2.12 2.973(6) 155.8 2_657
N11 H11D O211 0.91 2.65 3.149(7) 115.2 2_657
N11 H11D O212 0.91 2.59 3.153(7) 120.8 2_657
N11 H11D O11 0.91 2.07 2.897(8) 150.1 2_647
N12 H12C O121 0.91 2.66 3.363(6) 135.1 .
N12 H12C O131 0.91 2.42 3.153(6) 137.1 .
N13 H13C O122 0.91 2.19 3.045(7) 156.7 .
N13 H13D O11 0.91 2.42 2.969(7) 118.9 2_647
N13 H13D O16 0.91 2.47 3.237(7) 142.8 2_547
N14 H14C O07 0.91 2.05 2.923(6) 159.9 1_455
N14 H14D O132 0.91 1.93 2.811(8) 163.2 .
N15 H15C O232 0.91 2.53 3.175(7) 128.0 2_557
N15 H15D O212 0.91 1.95 2.844(7) 167.8 2_657
N16 H16C O222 0.91 2.03 2.915(7) 164.2 2_657
N16 H16D O16 0.91 2.00 2.809(7) 147.2 .
N21 H21C O114 0.91 2.23 3.031(7) 147.3 .
N21 H21D O10 0.91 2.27 3.115(7) 154.7 2_646
N22 H22C O06 0.91 2.38 3.085(8) 134.1 .
N22 H22C O09 0.91 2.64 3.379(8) 139.3 .
N22 H22D O134 0.91 1.87 2.765(7) 166.1 .
N23 H23C O09 0.91 1.98 2.880(7) 169.8 .
N23 H23D O224 0.91 2.57 3.074(7) 115.9 2_656
N23 H23D O10 0.91 2.33 3.155(9) 151.6 2_646
N24 H24C O214 0.91 2.13 3.019(7) 165.2 2_656
N24 H24D O134 0.91 2.35 3.141(7) 145.6 .
N25 H25C O213 0.91 2.31 3.218(7) 172.3 2_656
N25 H25C O214 0.91 2.64 3.294(8) 129.8 2_656
N25 H25D O06 0.91 2.54 3.297(9) 141.1 2_646
N25 H25D O10 0.91 2.24 2.992(8) 140.0 2_646
N26 H26C O113 0.91 2.55 3.286(8) 138.9 .
N26 H26C O133 0.91 2.42 3.001(7) 121.9 .
N26 H26D O03 0.91 2.19 3.068(8) 162.6 .
O01 H01E O09 0.85 1.94 2.774(7) 167.2 1_455
O01 H01F O214 0.85 1.89 2.700(6) 160.1 2_656
O02 H02E O12 0.85 1.85 2.700(5) 173.9 .
O02 H02F O122 0.85 1.91 2.758(6) 172.6 2_657
O03 H03E O123 0.85 1.99 2.815(6) 161.7 .
O03 H03F O01 0.85 2.02 2.776(7) 148.3 .
O04 H04E O113 0.85 1.96 2.810(7) 173.9 .
O04 H04F O224 0.85 1.98 2.803(6) 161.6 .
O05 H05E O112 0.85 2.14 2.956(6) 161.7 .
O05 H05F O132 0.85 1.95 2.788(6) 167.5 1_655
O06 H06E O10 0.85 2.45 2.940(7) 117.2 .
O06 H06F O234 0.85 1.94 2.769(8) 166.3 1_565
O07 H07E O112 0.85 1.94 2.780(6) 170.4 .
O07 H07F O13 0.85 1.94 2.732(7) 153.6 2_647
O08 H08E O03 0.85 2.31 2.871(7) 123.4 .
O08 H08F O234 0.85 2.04 2.798(7) 148.1 1_465
O09 H09E O08 0.85 1.91 2.712(7) 156.5 1_655
O09 H09F O04 0.85 2.00 2.670(6) 134.6 2_656
O10 H10E O17 0.85 1.93 2.683(6) 147.7 .
O10 H10F O223 0.85 1.92 2.742(6) 162.7 1_565
O11 H11E O02 0.85 2.04 2.807(6) 149.8 .
O11 H11F O05 0.85 2.17 2.800(7) 130.4 .
O12 H12E O07 0.85 2.01 2.801(6) 154.5 .
O12 H12F O231 0.85 2.10 2.875(6) 150.8 2_657
O13 H13E O02 0.85 1.92 2.757(6) 167.7 .
O13 H13F O232 0.85 2.08 2.804(6) 142.3 1_565
O14 H14E O08 0.85 2.40 2.974(6) 125.6 .
O14 H14F O124 0.85 2.11 2.900(7) 154.7 2_556
O15 H15E O112 0.85 2.04 2.795(6) 147.6 .
O15 H15F O16 0.85 1.97 2.726(9) 147.7 .
O16 H16E O132 0.85 2.54 3.326(7) 154.2 .
O16 H16F O212 0.85 1.96 2.764(6) 158.1 1_465
O17 H17E O01 0.85 2.07 2.843(7) 150.7 2_556
O17 H17F O14 0.85 2.12 2.745(9) 129.7 .

loop_
_geom_torsion_atom_site_label_1
_geom_torsion_atom_site_label_2
_geom_torsion_atom_site_label_3
_geom_torsion_atom_site_label_4
_geom_torsion
C115 N111 C111 C112 -2.6(8)
Gd1 N111 C111 C112 -179.5(4)
C115 N111 C111 C116 176.1(5)
Gd1 N111 C111 C116 -0.8(6)
N111 C111 C112 C113 1.5(9)
C116 C111 C112 C113 -177.0(6)
C111 C112 C113 C114 0.5(11)
C112 C113 C114 C115 -1.4(11)
C111 N111 C115 C114 1.7(8)
Gd1 N111 C115 C114 178.5(5)
C111 N111 C115 C117 -178.5(5)
Gd1 N111 C115 C117 -1.7(6)
C113 C114 C115 N111 0.4(10)
C113 C114 C115 C117 -179.5(6)
N111 C111 C116 O111 -3.4(7)
C112 C111 C116 O111 175.3(6)
N111 C111 C116 O112 176.6(5)
C112 C111 C116 O112 -4.8(8)
N111 C115 C117 O114 167.1(5)
C114 C115 C117 O114 -13.1(9)
N111 C115 C117 O113 -9.7(8)
C114 C115 C117 O113 170.1(6)
O112 C116 O111 Gd1 -173.5(4)
C111 C116 O111 Gd1 6.5(7)
O114 C117 O113 Gd1 -158.5(5)
C115 C117 O113 Gd1 18.0(8)
C125 N121 C121 C122 0.2(9)
Gd1 N121 C121 C122 177.3(4)
C125 N121 C121 C126 180.0(5)
Gd1 N121 C121 C126 -3.0(6)
N121 C121 C122 C123 0.4(9)
C126 C121 C122 C123 -179.3(6)
C121 C122 C123 C124 0.5(10)
C122 C123 C124 C125 -1.9(10)
C121 N121 C125 C124 -1.8(9)
Gd1 N121 C125 C124 -178.8(5)
C121 N121 C125 C127 178.0(5)
Gd1 N121 C125 C127 0.9(7)
C123 C124 C125 N121 2.6(10)
C123 C124 C125 C127 -177.1(6)
N121 C121 C126 O122 171.7(5)
C122 C121 C126 O122 -8.6(8)
N121 C121 C126 O121 -6.6(7)
C122 C121 C126 O121 173.1(6)
N121 C125 C127 O124 173.2(6)
C124 C125 C127 O124 -7.1(10)
N121 C125 C127 O123 -8.3(8)
C124 C125 C127 O123 171.4(6)
O122 C126 O121 Gd1 -164.1(4)
C121 C126 O121 Gd1 14.1(7)
O124 C127 O123 Gd1 -168.9(6)
C125 C127 O123 Gd1 12.7(8)
C135 N131 C131 C132 0.1(9)
Gd1 N131 C131 C132 -173.6(5)
C135 N131 C131 C136 -178.8(5)
Gd1 N131 C131 C136 7.5(6)
N131 C131 C132 C133 0.3(9)
C136 C131 C132 C133 179.2(6)
C131 C132 C133 C134 -0.7(10)
C132 C133 C134 C135 0.6(10)
C131 N131 C135 C134 -0.2(9)
Gd1 N131 C135 C134 173.5(5)
C131 N131 C135 C137 -178.0(5)
Gd1 N131 C135 C137 -4.3(7)
C133 C134 C135 N131 -0.2(10)
C133 C134 C135 C137 177.5(6)
N131 C131 C136 O132 173.0(5)
C132 C131 C136 O132 -6.0(9)
N131 C131 C136 O131 -8.0(7)
C132 C131 C136 O131 173.1(6)
N131 C135 C137 O133 -3.9(8)
C134 C135 C137 O133 178.2(6)
N131 C135 C137 O134 178.5(6)
C134 C135 C137 O134 0.7(9)
O132 C136 O131 Gd1 -176.0(4)
C131 C136 O131 Gd1 5.0(7)
O134 C137 O133 Gd1 -171.4(5)
C135 C137 O133 Gd1 11.4(8)
C215 N211 C211 C212 -3.6(9)
Gd2 N211 C211 C212 -174.5(5)
C215 N211 C211 C216 -179.2(5)
Gd2 N211 C211 C216 9.9(7)
N211 C211 C212 C213 3.7(9)
C216 C211 C212 C213 179.0(6)
C211 C212 C213 C214 -1.5(10)
C212 C213 C214 C215 -0.9(10)
C211 N211 C215 C214 1.0(9)
Gd2 N211 C215 C214 172.1(5)
C211 N211 C215 C217 -178.4(5)
Gd2 N211 C215 C217 -7.3(7)
C213 C214 C215 N211 1.2(9)
C213 C214 C215 C217 -179.4(6)
N211 C211 C216 O212 -176.3(5)
C212 C211 C216 O212 8.2(9)
N211 C211 C216 O211 2.7(8)
C212 C211 C216 O211 -172.8(6)
N211 C215 C217 O214 -167.2(6)
C214 C215 C217 O214 13.5(10)
N211 C215 C217 O213 12.0(8)
C214 C215 C217 O213 -167.4(6)
O212 C216 O211 Gd2 163.4(4)
C211 C216 O211 Gd2 -15.5(7)
O214 C217 O213 Gd2 168.0(5)
C215 C217 O213 Gd2 -11.1(7)
C225 N221 C221 C222 -1.1(8)
Gd2 N221 C221 C222 -175.8(4)
C225 N221 C221 C226 177.0(5)
Gd2 N221 C221 C226 2.4(6)
N221 C221 C222 C223 -0.1(9)
C226 C221 C222 C223 -178.1(5)
C221 C222 C223 C224 0.9(9)
C222 C223 C224 C225 -0.4(9)
C221 N221 C225 C224 1.6(8)
Gd2 N221 C225 C224 176.3(4)
C221 N221 C225 C227 -175.5(5)
Gd2 N221 C225 C227 -0.8(6)
C223 C224 C225 N221 -0.9(9)
C223 C224 C225 C227 175.9(6)
N221 C221 C226 O222 -174.4(5)
C222 C221 C226 O222 3.8(9)
N221 C221 C226 O221 5.5(7)
C222 C221 C226 O221 -176.3(5)
N221 C225 C227 O224 -176.2(5)
C224 C225 C227 O224 6.8(9)
N221 C225 C227 O223 4.9(7)
C224 C225 C227 O223 -172.1(6)
O222 C226 O221 Gd2 168.1(5)
C221 C226 O221 Gd2 -11.8(7)
O224 C227 O223 Gd2 173.8(4)
C225 C227 O223 Gd2 -7.4(7)
C235 N231 C231 C232 -2.1(9)
Gd2 N231 C231 C232 177.1(4)
C235 N231 C231 C236 179.5(5)
Gd2 N231 C231 C236 -1.3(6)
N231 C231 C232 C233 0.6(9)
C236 C231 C232 C233 178.8(6)
C231 C232 C233 C234 0.8(10)
C232 C233 C234 C235 -0.7(10)
C231 N231 C235 C234 2.3(9)
Gd2 N231 C235 C234 -176.9(5)
C231 N231 C235 C237 -178.7(5)
Gd2 N231 C235 C237 2.1(7)
C233 C234 C235 N231 -0.9(10)
C233 C234 C235 C237 -179.7(6)
N231 C231 C236 O232 -178.2(5)
C232 C231 C236 O232 3.5(9)
N231 C231 C236 O231 1.7(8)
C232 C231 C236 O231 -176.6(6)
N231 C235 C237 O233 -6.5(9)
C234 C235 C237 O233 172.4(6)
N231 C235 C237 O234 173.3(6)
C234 C235 C237 O234 -7.7(10)
O232 C236 O231 Gd2 178.5(5)
C231 C236 O231 Gd2 -1.4(7)
O234 C237 O233 Gd2 -171.5(5)
C235 C237 O233 Gd2 8.3(8)
Co1 N11 C11 C12 -35.9(7)
N11 C11 C12 N12 50.9(7)
C11 C12 N12 Co1 -42.9(5)
Co1 N13 C13 C14 42.3(6)
N13 C13 C14 N14 -50.1(6)
C13 C14 N14 Co1 34.4(6)
Co1 N15 C15 C16 38.2(5)
N15 C15 C16 N16 -51.5(6)
C15 C16 N16 Co1 42.0(5)
Co2 N21 C21 C22 37.2(6)
N21 C21 C22 N22 -47.5(6)
C21 C22 N22 Co2 37.3(6)
Co2 N23 C23 C24 33.4(6)
N23 C23 C24 N24 -48.7(7)
C23 C24 N24 Co2 42.7(6)
Co2 N25 C25 C26 -34.8(7)
N25 C25 C26 N26 49.4(7)
C25 C26 N26 Co2 -41.2(6)
